data_7120089
loop_
_publ_author_name
'Jeon, Ie-Rang'
'Jeannin, Olivier'
'Cl\'erac, Rodolphe'
'Rouzi\`eres, Mathieu'
'Fourmigu\'e, Marc'

_publ_section_title
;
 Spin-state modulation of molecular Fe(III) complexes via inclusion in
 halogen-bonded supramolecular networks.
;
_journal_issue 36
_journal_name_full 'Chemical communications (Cambridge, England)'
_journal_page_first 4989
_journal_page_last 4992
_journal_paper_doi 10.1039/c7cc01943b
_journal_volume 53
_journal_year 2017
_chemical_formula_moiety 'C6 F3 I3, C32 H22 Fe N4 O2, Cl'
_chemical_formula_sum 'C38 H22 Cl F3 Fe I3 N4 O2'
_chemical_formula_weight 1095.59
_space_group_crystal_system monoclinic
_space_group_IT_number 14
_space_group_name_Hall '-P 2ybc'
_space_group_name_H-M_alt 'P 1 21/c 1'
_symmetry_space_group_name_Hall '-P 2ybc'
_symmetry_space_group_name_H-M 'P 1 21/c 1'
_atom_sites_solution_hydrogens geom
_atom_sites_solution_primary dual
_audit_creation_date 2017-02-08
_audit_creation_method
;
Olex2 1.2
(compiled Sep  9 2016 15:39:09 for OlexSys, GUI svn.r5227)
;
_audit_update_record
;
2017-03-13 deposited with the CCDC.
2017-03-31 downloaded from the CCDC.
;
_cell_angle_alpha 90
_cell_angle_beta 99.428(6)
_cell_angle_gamma 90
_cell_formula_units_Z 4
_cell_length_a 15.329(2)
_cell_length_b 11.1082(13)
_cell_length_c 22.030(3)
_cell_measurement_reflns_used 9260
_cell_measurement_temperature 298
_cell_measurement_theta_max 26.18
_cell_measurement_theta_min 2.37
_cell_volume 3700.5(8)
_computing_molecular_graphics 'Olex2 (Dolomanov et al., 2009)'
_computing_publication_material 'Olex2 (Dolomanov et al., 2009)'
_computing_structure_refinement 'ShelXL (Sheldrick, 2015)'
_computing_structure_solution 'ShelXT (Sheldrick, 2015)'
_diffrn_ambient_temperature 298
_diffrn_measured_fraction_theta_full 0.997
_diffrn_measured_fraction_theta_max 0.994
_diffrn_measurement_device_type 'Bruker D8 venture'
_diffrn_measurement_method '\f and \w scans'
_diffrn_radiation_type MoK\a
_diffrn_radiation_wavelength 0.71073
_diffrn_reflns_av_R_equivalents 0.0729
_diffrn_reflns_av_unetI/netI 0.0280
_diffrn_reflns_Laue_measured_fraction_full 0.997
_diffrn_reflns_Laue_measured_fraction_max 0.994
_diffrn_reflns_limit_h_max 19
_diffrn_reflns_limit_h_min -19
_diffrn_reflns_limit_k_max 13
_diffrn_reflns_limit_k_min -13
_diffrn_reflns_limit_l_max 27
_diffrn_reflns_limit_l_min -27
_diffrn_reflns_number 108304
_diffrn_reflns_point_group_measured_fraction_full 0.997
_diffrn_reflns_point_group_measured_fraction_max 0.994
_diffrn_reflns_theta_full 26.000
_diffrn_reflns_theta_max 26.211
_diffrn_reflns_theta_min 2.275
_diffrn_standards_number 0
_exptl_absorpt_coefficient_mu 3.038
_exptl_absorpt_correction_T_max 0.7453
_exptl_absorpt_correction_T_min 0.4855
_exptl_absorpt_correction_type multi-scan
_exptl_absorpt_process_details
'SADABS-2014/5 (Bruker,2014) was used for absorption correction. wR2(int) was 0.1129 before and 0.0807 after correction. The Ratio of minimum to maximum transmission is 0.6514. The \l/2 correction factor is Not present.'
_exptl_crystal_colour 'dark brown'
_exptl_crystal_colour_modifier dark
_exptl_crystal_colour_primary brown
_exptl_crystal_density_diffrn 1.966
_exptl_crystal_description needle
_exptl_crystal_F_000 2092
_exptl_crystal_size_max 0.5
_exptl_crystal_size_mid 0.1
_exptl_crystal_size_min 0.05
_refine_diff_density_max 1.967
_refine_diff_density_min -1.607
_refine_diff_density_rms 0.154
_refine_ls_extinction_coef 0.00110(11)
_refine_ls_extinction_expression Fc^*^=kFc[1+0.001xFc^2^\l^3^/sin(2\q)]^-1/4^
_refine_ls_extinction_method 'SHELXL-2016/4 (Sheldrick 2016)'
_refine_ls_goodness_of_fit_ref 1.131
_refine_ls_hydrogen_treatment constr
_refine_ls_matrix_type full
_refine_ls_number_parameters 470
_refine_ls_number_reflns 7412
_refine_ls_number_restraints 0
_refine_ls_restrained_S_all 1.131
_refine_ls_R_factor_all 0.0928
_refine_ls_R_factor_gt 0.0605
_refine_ls_shift/su_max 0.001
_refine_ls_shift/su_mean 0.000
_refine_ls_structure_factor_coef Fsqd
_refine_ls_weighting_details 'w=1/[\s^2^(Fo^2^)+45.8130P] where P=(Fo^2^+2Fc^2^)/3'
_refine_ls_weighting_scheme calc
_refine_ls_wR_factor_gt 0.1136
_refine_ls_wR_factor_ref 0.1384
_reflns_Friedel_coverage 0.000
_reflns_number_gt 5534
_reflns_number_total 7412
_reflns_threshold_expression 'I > 2\s(I)'
_cod_data_source_file c7cc01943b2.cif
_cod_data_source_block compound_3a
_cod_original_cell_volume 3700.6(8)
_cod_database_code 7120089
_shelx_space_group_comment
;
The symmetry employed for this shelxl refinement is uniquely defined
by the following loop, which should always be used as a source of
symmetry information in preference to the above space-group names.
They are only intended as comments.
;
_olex2_refinement_description
;
1. Fixed Uiso
 At 1.2 times of:
  All C(H) groups
2.a Aromatic/amide H refined with riding coordinates:
 C00M(H00M), C00N(H00N), C00O(H00O), C00Q(H00Q), C00T(H00T), C00U(H00U),
 C00V(H00V), C00W(H00W), C00Z(H00Z), C010(H010), C012(H012), C014(H014),
 C015(H015), C018(H018), C019(H019), C01A(H01A), C01B(H01B), C01C(H01C),
 C01D(H01D), C01E(H01E), C01F(H01F), C01G(H01G)
;
_shelx_shelxl_version_number 2016/4
_olex2_submission_special_instructions 'No special instructions were received'

loop_
_space_group_symop_operation_xyz
'x, y, z'
'-x, y+1/2, -z+1/2'
'-x, -y, -z'
'x, -y-1/2, z-1/2'

loop_
_atom_site_label
_atom_site_type_symbol
_atom_site_fract_x
_atom_site_fract_y
_atom_site_fract_z
_atom_site_U_iso_or_equiv
_atom_site_adp_type
_atom_site_occupancy
_atom_site_site_symmetry_order
_atom_site_calc_flag
_atom_site_refinement_flags_posn
I001 I 0.80920(4) 0.73237(5) 0.40853(3) 0.04874(19) Uani 1 1 d .
I002 I 0.82437(5) 1.27752(5) 0.40317(3) 0.0557(2) Uani 1 1 d .
I03 I 0.95004(7) 1.00966(8) 0.63908(3) 0.0887(3) Uani 1 1 d .
Fe04 Fe 0.67905(8) 0.40235(11) 0.60636(5) 0.0425(3) Uani 1 1 d .
Cl05 Cl 0.77086(16) 0.50831(19) 0.32564(11) 0.0569(6) Uani 1 1 d .
F006 F 0.7942(4) 1.0033(5) 0.3631(2) 0.0630(14) Uani 1 1 d .
F007 F 0.8866(5) 0.7985(5) 0.5476(2) 0.0789(19) Uani 1 1 d .
O008 O 0.5701(4) 0.3816(6) 0.6354(3) 0.0622(18) Uani 1 1 d .
F009 F 0.9111(4) 1.2174(5) 0.5409(2) 0.0725(17) Uani 1 1 d .
N00A N 0.8133(4) 0.4271(6) 0.5998(3) 0.0402(15) Uani 1 1 d .
N00B N 0.7393(4) 0.2989(6) 0.6782(3) 0.0392(15) Uani 1 1 d .
N00C N 0.6319(4) 0.5117(6) 0.5330(3) 0.0434(16) Uani 1 1 d .
O00D O 0.6673(5) 0.2694(6) 0.5526(3) 0.0656(18) Uani 1 1 d .
N00E N 0.6973(5) 0.5728(7) 0.6474(3) 0.0496(18) Uani 1 1 d .
C00F C 0.8505(6) 1.1150(7) 0.4504(4) 0.0431(19) Uani 1 1 d .
C00G C 0.8702(5) 0.3791(7) 0.6480(4) 0.0398(17) Uani 1 1 d .
C00H C 0.8398(6) 0.8965(7) 0.4536(4) 0.0424(19) Uani 1 1 d .
C00I C 0.8333(5) 0.3079(8) 0.6908(3) 0.0401(18) Uani 1 1 d .
C00J C 0.5448(6) 0.2885(9) 0.6651(4) 0.050(2) Uani 1 1 d .
C00K C 0.8285(6) 1.0060(7) 0.4236(4) 0.046(2) Uani 1 1 d .
C00L C 0.6047(5) 0.2045(8) 0.6976(4) 0.047(2) Uani 1 1 d .
C00M C 0.8465(6) 0.4923(8) 0.5592(4) 0.048(2) Uani 1 1 d .
H00M H 0.808431 0.521654 0.525176 0.058 Uiso 1 1 calc R
C00N C 0.6000(6) 0.4745(8) 0.4775(4) 0.0455(19) Uani 1 1 d .
H00N H 0.576972 0.532462 0.448793 0.055 Uiso 1 1 calc R
C00O C 0.6990(6) 0.2164(8) 0.7046(4) 0.047(2) Uani 1 1 d .
H00O H 0.733480 0.161305 0.729757 0.057 Uiso 1 1 calc R
C00P C 0.8866(6) 1.1113(8) 0.5120(4) 0.050(2) Uani 1 1 d .
C00Q C 0.8875(5) 0.2579(9) 0.7394(4) 0.049(2) Uani 1 1 d .
H00Q H 0.863808 0.209998 0.767320 0.059 Uiso 1 1 calc R
C00R C 0.8753(6) 0.9013(8) 0.5159(4) 0.052(2) Uani 1 1 d .
C00S C 0.8997(7) 1.0082(8) 0.5465(4) 0.054(2) Uani 1 1 d .
C00T C 0.9930(6) 0.4752(7) 0.6127(5) 0.054(2) Uani 1 1 d .
H00T H 1.052754 0.494406 0.617091 0.065 Uiso 1 1 calc R
C00U C 1.0162(6) 0.3491(9) 0.7074(4) 0.057(2) Uani 1 1 d .
H00U H 1.076829 0.363140 0.714023 0.069 Uiso 1 1 calc R
C00V C 0.9793(6) 0.2788(10) 0.7476(4) 0.057(2) Uani 1 1 d .
H00V H 1.015604 0.244197 0.780976 0.069 Uiso 1 1 calc R
C00W C 0.5716(6) 0.1065(10) 0.7270(4) 0.060(2) Uani 1 1 d .
H00W H 0.611118 0.052526 0.749005 0.072 Uiso 1 1 calc R
C00X C 0.9623(5) 0.3995(9) 0.6564(4) 0.054(2) Uani 1 1 d .
C00Y C 0.6334(6) 0.6366(8) 0.5463(4) 0.052(2) Uani 1 1 d .
C00Z C 0.9367(6) 0.5194(9) 0.5651(5) 0.061(3) Uani 1 1 d .
H00Z H 0.957343 0.567882 0.536134 0.073 Uiso 1 1 calc R
C010 C 0.4825(7) 0.0881(11) 0.7243(5) 0.072(3) Uani 1 1 d .
H010 H 0.461213 0.019887 0.741463 0.087 Uiso 1 1 calc R
C011 C 0.6714(6) 0.6657(9) 0.6075(4) 0.056(2) Uani 1 1 d .
C012 C 0.4548(6) 0.2707(11) 0.6666(5) 0.064(3) Uani 1 1 d .
H012 H 0.414105 0.326648 0.647647 0.077 Uiso 1 1 calc R
C013 C 0.5977(6) 0.3552(9) 0.4578(4) 0.054(2) Uani 1 1 d .
C014 C 0.4252(7) 0.1745(12) 0.6950(5) 0.071(3) Uani 1 1 d .
H014 H 0.364793 0.166097 0.694792 0.085 Uiso 1 1 calc R
C015 C 0.7349(7) 0.5967(12) 0.7028(5) 0.073(3) Uani 1 1 d .
H015 H 0.752424 0.533230 0.729492 0.087 Uiso 1 1 calc R
C016 C 0.6328(7) 0.2592(9) 0.4946(4) 0.058(2) Uani 1 1 d .
C017 C 0.6827(8) 0.7851(10) 0.6275(6) 0.075(3) Uani 1 1 d .
C018 C 0.5614(7) 0.3339(11) 0.3957(4) 0.072(3) Uani 1 1 d .
H018 H 0.539118 0.398463 0.371083 0.086 Uiso 1 1 calc R
C019 C 0.7504(8) 0.7157(13) 0.7244(6) 0.084(4) Uani 1 1 d .
H019 H 0.778447 0.730069 0.764444 0.101 Uiso 1 1 calc R
C01A C 0.6320(8) 0.1402(10) 0.4673(5) 0.075(3) Uani 1 1 d .
H01A H 0.657305 0.075476 0.490644 0.090 Uiso 1 1 calc R
C01B C 0.7239(9) 0.8081(14) 0.6863(7) 0.095(4) Uani 1 1 d .
H01B H 0.733620 0.887063 0.699734 0.113 Uiso 1 1 calc R
C01C C 0.6000(8) 0.7278(10) 0.5074(6) 0.078(3) Uani 1 1 d .
H01C H 0.571816 0.710809 0.467681 0.093 Uiso 1 1 calc R
C01D C 0.5581(9) 0.2228(14) 0.3711(6) 0.097(4) Uani 1 1 d .
H01D H 0.532384 0.210294 0.330372 0.116 Uiso 1 1 calc R
C01E C 0.5949(10) 0.1238(12) 0.4087(7) 0.097(4) Uani 1 1 d .
H01E H 0.592855 0.046774 0.391922 0.116 Uiso 1 1 calc R
C01F C 0.6089(12) 0.8491(11) 0.5286(7) 0.113(5) Uani 1 1 d .
H01F H 0.584902 0.910850 0.502663 0.135 Uiso 1 1 calc R
C01G C 0.6523(10) 0.8770(11) 0.5869(7) 0.104(5) Uani 1 1 d .
H01G H 0.661189 0.956940 0.598782 0.125 Uiso 1 1 calc R

loop_
_atom_site_aniso_label
_atom_site_aniso_U_11
_atom_site_aniso_U_22
_atom_site_aniso_U_33
_atom_site_aniso_U_23
_atom_site_aniso_U_13
_atom_site_aniso_U_12
I001 0.0612(4) 0.0348(3) 0.0475(3) -0.0011(2) 0.0007(2) 0.0011(3)
I002 0.0814(5) 0.0350(3) 0.0517(4) 0.0051(3) 0.0135(3) 0.0013(3)
I03 0.1330(8) 0.0840(6) 0.0404(4) -0.0074(4) -0.0118(4) 0.0121(5)
Fe04 0.0441(6) 0.0462(7) 0.0358(6) 0.0067(5) 0.0027(5) 0.0026(5)
Cl05 0.0640(14) 0.0370(11) 0.0618(13) 0.0038(10) -0.0133(11) -0.0099(10)
F006 0.092(4) 0.053(3) 0.038(3) 0.004(2) -0.006(3) 0.008(3)
F007 0.142(6) 0.039(3) 0.049(3) 0.006(2) -0.004(3) 0.012(3)
O008 0.034(3) 0.064(4) 0.086(5) 0.019(4) 0.002(3) 0.008(3)
F009 0.113(5) 0.043(3) 0.055(3) -0.009(3) -0.003(3) 0.001(3)
N00A 0.038(3) 0.041(4) 0.042(4) 0.000(3) 0.011(3) 0.004(3)
N00B 0.031(3) 0.050(4) 0.036(3) 0.002(3) 0.005(3) 0.001(3)
N00C 0.044(4) 0.042(4) 0.045(4) 0.001(3) 0.009(3) 0.000(3)
O00D 0.099(5) 0.045(4) 0.052(4) 0.001(3) 0.008(4) -0.004(4)
N00E 0.048(4) 0.066(5) 0.036(4) -0.008(3) 0.010(3) -0.004(4)
C00F 0.067(5) 0.025(4) 0.039(4) 0.001(3) 0.013(4) 0.005(4)
C00G 0.035(4) 0.044(4) 0.042(4) -0.003(3) 0.008(3) 0.001(3)
C00H 0.062(5) 0.027(4) 0.037(4) -0.006(3) 0.002(4) 0.007(4)
C00I 0.034(4) 0.051(5) 0.035(4) 0.000(3) 0.004(3) 0.006(3)
C00J 0.041(5) 0.057(6) 0.051(5) -0.001(4) 0.008(4) 0.000(4)
C00K 0.064(5) 0.022(4) 0.053(5) 0.001(3) 0.011(4) 0.004(4)
C00L 0.035(4) 0.060(6) 0.046(5) 0.006(4) 0.007(3) 0.002(4)
C00M 0.051(5) 0.047(5) 0.051(5) 0.004(4) 0.019(4) -0.001(4)
C00N 0.049(5) 0.043(5) 0.044(4) -0.002(4) 0.005(4) 0.000(4)
C00O 0.045(5) 0.050(5) 0.047(5) 0.005(4) 0.008(4) 0.004(4)
C00P 0.065(6) 0.036(4) 0.047(5) -0.006(4) 0.008(4) 0.002(4)
C00Q 0.042(4) 0.065(6) 0.039(4) 0.000(4) 0.004(3) 0.005(4)
C00R 0.071(6) 0.041(5) 0.042(5) 0.004(4) 0.004(4) 0.008(4)
C00S 0.074(6) 0.050(5) 0.035(4) -0.002(4) 0.001(4) 0.006(5)
C00T 0.046(5) 0.021(4) 0.097(7) -0.005(4) 0.017(5) 0.000(3)
C00U 0.039(5) 0.066(6) 0.065(6) -0.017(5) 0.001(4) -0.003(4)
C00V 0.038(5) 0.078(7) 0.051(5) -0.002(5) -0.006(4) 0.008(5)
C00W 0.048(5) 0.074(7) 0.059(6) 0.010(5) 0.009(4) -0.001(5)
C00X 0.035(4) 0.069(6) 0.058(5) -0.028(5) 0.011(4) -0.009(4)
C00Y 0.053(5) 0.045(5) 0.061(6) -0.003(4) 0.015(4) -0.005(4)
C00Z 0.051(5) 0.050(5) 0.091(7) 0.011(5) 0.036(5) 0.006(4)
C010 0.058(6) 0.092(9) 0.067(7) 0.004(6) 0.011(5) -0.023(6)
C011 0.053(5) 0.064(6) 0.058(6) -0.015(5) 0.024(4) -0.004(5)
C012 0.037(5) 0.093(8) 0.061(6) 0.022(6) 0.006(4) 0.014(5)
C013 0.056(5) 0.058(6) 0.048(5) -0.004(4) 0.006(4) -0.004(4)
C014 0.043(5) 0.117(10) 0.053(6) 0.010(6) 0.010(4) 0.005(6)
C015 0.054(6) 0.108(9) 0.059(6) -0.022(6) 0.020(5) -0.016(6)
C016 0.069(6) 0.050(5) 0.054(5) -0.001(4) 0.005(5) -0.010(5)
C017 0.095(9) 0.048(6) 0.087(8) -0.010(6) 0.031(7) -0.010(6)
C018 0.083(7) 0.078(7) 0.046(5) -0.019(5) -0.015(5) -0.018(6)
C019 0.082(8) 0.113(11) 0.062(7) -0.052(7) 0.028(6) -0.038(8)
C01A 0.110(9) 0.046(6) 0.068(7) -0.003(5) 0.010(6) -0.016(6)
C01B 0.101(10) 0.100(11) 0.092(10) -0.036(9) 0.041(8) -0.022(8)
C01C 0.101(9) 0.050(6) 0.080(8) 0.003(6) 0.007(7) -0.008(6)
C01D 0.102(10) 0.120(12) 0.061(7) -0.023(8) -0.006(7) -0.024(9)
C01E 0.126(12) 0.058(7) 0.098(10) -0.019(7) -0.009(9) -0.017(8)
C01F 0.178(16) 0.044(7) 0.112(11) 0.008(7) 0.012(11) -0.011(8)
C01G 0.142(13) 0.047(7) 0.125(12) -0.051(8) 0.028(10) -0.023(7)

loop_
_atom_type_symbol
_atom_type_description
_atom_type_scat_dispersion_real
_atom_type_scat_dispersion_imag
_atom_type_scat_source
C C 0.0033 0.0016 'International Tables Vol C Tables 4.2.6.8 and 6.1.1.4'
H H 0.0000 0.0000 'International Tables Vol C Tables 4.2.6.8 and 6.1.1.4'
Cl Cl 0.1484 0.1585 'International Tables Vol C Tables 4.2.6.8 and 6.1.1.4'
F F 0.0171 0.0103 'International Tables Vol C Tables 4.2.6.8 and 6.1.1.4'
Fe Fe 0.3463 0.8444 'International Tables Vol C Tables 4.2.6.8 and 6.1.1.4'
I I -0.4742 1.8119 'International Tables Vol C Tables 4.2.6.8 and 6.1.1.4'
N N 0.0061 0.0033 'International Tables Vol C Tables 4.2.6.8 and 6.1.1.4'
O O 0.0106 0.0060 'International Tables Vol C Tables 4.2.6.8 and 6.1.1.4'

loop_
_geom_angle_atom_site_label_1
_geom_angle_atom_site_label_2
_geom_angle_atom_site_label_3
_geom_angle
O008 Fe04 N00A 164.5(3)
O008 Fe04 N00B 89.0(3)
O008 Fe04 N00C 96.9(3)
O008 Fe04 N00E 91.6(3)
N00B Fe04 N00A 78.7(3)
N00B Fe04 N00C 173.9(3)
N00B Fe04 N00E 99.3(3)
N00C Fe04 N00A 95.2(3)
N00C Fe04 N00E 79.1(3)
O00D Fe04 O008 96.7(3)
O00D Fe04 N00A 93.1(3)
O00D Fe04 N00B 91.7(3)
O00D Fe04 N00C 89.1(3)
O00D Fe04 N00E 166.3(3)
N00E Fe04 N00A 81.3(3)
C00J O008 Fe04 127.6(6)
C00G N00A Fe04 113.7(5)
C00M N00A Fe04 127.6(6)
C00M N00A C00G 118.3(7)
C00I N00B Fe04 115.1(5)
C00O N00B Fe04 123.8(6)
C00O N00B C00I 120.2(7)
C00N N00C Fe04 125.3(6)
C00N N00C C00Y 119.6(7)
C00Y N00C Fe04 115.1(6)
C016 O00D Fe04 131.7(6)
C011 N00E Fe04 113.5(6)
C015 N00E Fe04 127.0(8)
C015 N00E C011 119.3(10)
C00K C00F I002 122.4(6)
C00K C00F C00P 115.5(7)
C00P C00F I002 122.0(6)
N00A C00G C00I 117.4(7)
N00A C00G C00X 122.4(8)
C00X C00G C00I 120.1(8)
C00K C00H I001 122.6(6)
C00K C00H C00R 115.9(7)
C00R C00H I001 121.5(6)
C00G C00I N00B 114.2(7)
C00Q C00I N00B 126.3(7)
C00Q C00I C00G 119.5(7)
O008 C00J C00L 123.3(8)
O008 C00J C012 119.7(8)
C012 C00J C00L 117.0(8)
F006 C00K C00F 118.4(7)
F006 C00K C00H 116.8(7)
C00F C00K C00H 124.8(8)
C00J C00L C00O 123.5(8)
C00W C00L C00J 119.4(8)
C00W C00L C00O 117.1(8)
N00A C00M H00M 118.6
N00A C00M C00Z 122.7(9)
C00Z C00M H00M 118.6
N00C C00N H00N 117.3
N00C C00N C013 125.3(8)
C013 C00N H00N 117.3
N00B C00O C00L 124.3(8)
N00B C00O H00O 117.9
C00L C00O H00O 117.9
F009 C00P C00F 117.9(8)
F009 C00P C00S 117.4(8)
C00S C00P C00F 124.6(8)
C00I C00Q H00Q 120.0
C00I C00Q C00V 120.1(9)
C00V C00Q H00Q 120.0
F007 C00R C00H 118.7(8)
F007 C00R C00S 118.5(8)
C00S C00R C00H 122.9(8)
C00P C00S I03 122.6(7)
C00P C00S C00R 116.3(7)
C00R C00S I03 121.1(7)
C00X C00T H00T 119.8
C00Z C00T H00T 119.8
C00Z C00T C00X 120.5(9)
C00V C00U H00U 120.2
C00V C00U C00X 119.7(8)
C00X C00U H00U 120.2
C00Q C00V H00V 119.3
C00U C00V C00Q 121.4(8)
C00U C00V H00V 119.3
C00L C00W H00W 119.1
C010 C00W C00L 121.8(10)
C010 C00W H00W 119.1
C00G C00X C00T 116.3(9)
C00U C00X C00G 119.2(9)
C00U C00X C00T 124.5(8)
C011 C00Y N00C 114.2(8)
C01C C00Y N00C 127.1(9)
C01C C00Y C011 118.7(9)
C00M C00Z H00Z 120.2
C00T C00Z C00M 119.7(9)
C00T C00Z H00Z 120.2
C00W C010 H010 121.1
C00W C010 C014 117.9(10)
C014 C010 H010 121.1
N00E C011 C00Y 118.0(9)
N00E C011 C017 120.2(10)
C017 C011 C00Y 121.8(10)
C00J C012 H012 119.0
C014 C012 C00J 122.0(9)
C014 C012 H012 119.0
C00N C013 C016 124.0(8)
C00N C013 C018 116.6(9)
C016 C013 C018 119.3(9)
C010 C014 H014 119.1
C012 C014 C010 121.8(9)
C012 C014 H014 119.1
N00E C015 H015 118.7
N00E C015 C019 122.5(13)
C019 C015 H015 118.7
O00D C016 C013 124.0(9)
O00D C016 C01A 117.3(9)
C013 C016 C01A 118.7(9)
C01B C017 C011 119.3(12)
C01B C017 C01G 121.8(12)
C01G C017 C011 118.9(11)
C013 C018 H018 119.1
C01D C018 C013 121.9(11)
C01D C018 H018 119.1
C015 C019 H019 120.5
C01B C019 C015 119.1(11)
C01B C019 H019 120.5
C016 C01A H01A 120.1
C01E C01A C016 119.8(11)
C01E C01A H01A 120.1
C017 C01B H01B 120.2
C019 C01B C017 119.5(13)
C019 C01B H01B 120.2
C00Y C01C H01C 120.4
C00Y C01C C01F 119.2(12)
C01F C01C H01C 120.4
C018 C01D H01D 120.5
C018 C01D C01E 119.0(11)
C01E C01D H01D 120.5
C01A C01E C01D 121.2(11)
C01A C01E H01E 119.4
C01D C01E H01E 119.4
C01C C01F H01F 119.2
C01G C01F C01C 121.5(13)
C01G C01F H01F 119.2
C017 C01G H01G 120.2
C01F C01G C017 119.6(11)
C01F C01G H01G 120.2

loop_
_geom_bond_atom_site_label_1
_geom_bond_atom_site_label_2
_geom_bond_distance
I001 C00H 2.092(7)
I002 C00F 2.090(8)
I03 C00S 2.060(8)
Fe04 O008 1.898(6)
Fe04 N00A 2.104(6)
Fe04 N00B 2.049(6)
Fe04 N00C 2.056(7)
Fe04 O00D 1.883(7)
Fe04 N00E 2.097(8)
F006 C00K 1.350(10)
F007 C00R 1.336(10)
O008 C00J 1.315(11)
F009 C00P 1.363(10)
N00A C00G 1.369(10)
N00A C00M 1.316(10)
N00B C00I 1.426(9)
N00B C00O 1.295(10)
N00C C00N 1.308(10)
N00C C00Y 1.417(11)
O00D C016 1.306(11)
N00E C011 1.371(13)
N00E C015 1.288(12)
C00F C00K 1.366(11)
C00F C00P 1.379(11)
C00G C00I 1.418(11)
C00G C00X 1.412(11)
C00H C00K 1.381(11)
C00H C00R 1.392(11)
C00I C00Q 1.361(11)
C00J C00L 1.418(12)
C00J C012 1.400(12)
C00L C00O 1.435(11)
C00L C00W 1.404(13)
C00M H00M 0.9300
C00M C00Z 1.401(12)
C00N H00N 0.9300
C00N C013 1.393(12)
C00O H00O 0.9300
C00P C00S 1.371(12)
C00Q H00Q 0.9300
C00Q C00V 1.409(12)
C00R C00S 1.385(12)
C00T H00T 0.9300
C00T C00X 1.416(13)
C00T C00Z 1.336(14)
C00U H00U 0.9300
C00U C00V 1.370(14)
C00U C00X 1.398(13)
C00V H00V 0.9300
C00W H00W 0.9300
C00W C010 1.372(13)
C00Y C011 1.416(13)
C00Y C01C 1.371(14)
C00Z H00Z 0.9300
C010 H010 0.9300
C010 C014 1.387(15)
C011 C017 1.399(14)
C012 H012 0.9300
C012 C014 1.352(15)
C013 C016 1.394(13)
C013 C018 1.409(12)
C014 H014 0.9300
C015 H015 0.9300
C015 C019 1.412(16)
C016 C01A 1.451(14)
C017 C01B 1.368(17)
C017 C01G 1.387(18)
C018 H018 0.9300
C018 C01D 1.346(17)
C019 H019 0.9300
C019 C01B 1.346(19)
C01A H01A 0.9300
C01A C01E 1.336(16)
C01B H01B 0.9300
C01C H01C 0.9300
C01C C01F 1.425(16)
C01D H01D 0.9300
C01D C01E 1.435(18)
C01E H01E 0.9300
C01F H01F 0.9300
C01F C01G 1.380(19)
C01G H01G 0.9300

loop_
_geom_torsion_atom_site_label_1
_geom_torsion_atom_site_label_2
_geom_torsion_atom_site_label_3
_geom_torsion_atom_site_label_4
_geom_torsion
I001 C00H C00K F006 1.6(12)
I001 C00H C00K C00F -177.5(7)
I001 C00H C00R F007 -2.5(13)
I001 C00H C00R C00S 177.3(8)
I002 C00F C00K F006 4.6(12)
I002 C00F C00K C00H -176.3(7)
I002 C00F C00P F009 -4.6(12)
I002 C00F C00P C00S 175.3(8)
Fe04 O008 C00J C00L 21.0(13)
Fe04 O008 C00J C012 -160.5(7)
Fe04 N00A C00G C00I 7.6(9)
Fe04 N00A C00G C00X -171.6(6)
Fe04 N00A C00M C00Z 168.7(7)
Fe04 N00B C00I C00G -5.3(9)
Fe04 N00B C00I C00Q 173.1(7)
Fe04 N00B C00O C00L -15.1(12)
Fe04 N00C C00N C013 -4.2(13)
Fe04 N00C C00Y C011 3.0(10)
Fe04 N00C C00Y C01C -174.7(9)
Fe04 O00D C016 C013 2.5(16)
Fe04 O00D C016 C01A -177.9(8)
Fe04 N00E C011 C00Y 2.5(10)
Fe04 N00E C011 C017 -177.6(8)
Fe04 N00E C015 C019 174.6(8)
F007 C00R C00S I03 -1.2(13)
F007 C00R C00S C00P -179.8(9)
O008 Fe04 O00D C016 90.3(9)
O008 C00J C00L C00O 4.0(14)
O008 C00J C00L C00W -178.8(9)
O008 C00J C012 C014 178.0(10)
F009 C00P C00S I03 2.1(13)
F009 C00P C00S C00R -179.2(9)
N00A Fe04 O008 C00J -67.8(14)
N00A Fe04 O00D C016 -101.7(9)
N00A C00G C00I N00B -1.7(11)
N00A C00G C00I C00Q 179.8(8)
N00A C00G C00X C00T 1.4(12)
N00A C00G C00X C00U 178.9(8)
N00A C00M C00Z C00T 2.0(14)
N00B Fe04 O008 C00J -30.6(8)
N00B Fe04 O00D C016 179.5(9)
N00B C00I C00Q C00V -177.2(8)
N00C Fe04 O008 C00J 150.9(8)
N00C Fe04 O00D C016 -6.6(9)
N00C C00N C013 C016 -2.7(15)
N00C C00N C013 C018 -179.3(9)
N00C C00Y C011 N00E -3.7(12)
N00C C00Y C011 C017 176.4(9)
N00C C00Y C01C C01F -179.0(11)
O00D Fe04 O008 C00J 61.0(8)
O00D C016 C01A C01E 177.7(12)
N00E Fe04 O008 C00J -129.9(8)
N00E Fe04 O00D C016 -36.7(19)
N00E C011 C017 C01B 3.4(16)
N00E C011 C017 C01G -177.2(11)
N00E C015 C019 C01B 1.0(17)
C00F C00P C00S I03 -177.8(7)
C00F C00P C00S C00R 0.8(15)
C00G N00A C00M C00Z -3.3(13)
C00G C00I C00Q C00V 1.1(13)
C00H C00R C00S I03 179.1(7)
C00H C00R C00S C00P 0.4(15)
C00I N00B C00O C00L 176.3(8)
C00I C00G C00X C00T -177.8(8)
C00I C00G C00X C00U -0.3(13)
C00I C00Q C00V C00U 0.0(15)
C00J C00L C00O N00B -5.7(14)
C00J C00L C00W C010 1.3(15)
C00J C012 C014 C010 0.2(18)
C00K C00F C00P F009 179.0(8)
C00K C00F C00P C00S -1.1(14)
C00K C00H C00R F007 179.0(8)
C00K C00H C00R C00S -1.2(14)
C00L C00J C012 C014 -3.4(15)
C00L C00W C010 C014 -4.6(16)
C00M N00A C00G C00I -179.2(8)
C00M N00A C00G C00X 1.6(12)
C00N N00C C00Y C011 -178.5(8)
C00N N00C C00Y C01C 3.8(15)
C00N C013 C016 O00D 4.1(16)
C00N C013 C016 C01A -175.6(10)
C00N C013 C018 C01D 178.0(11)
C00O N00B C00I C00G 164.3(8)
C00O N00B C00I C00Q -17.3(13)
C00O C00L C00W C010 178.7(10)
C00P C00F C00K F006 -178.9(8)
C00P C00F C00K C00H 0.1(14)
C00R C00H C00K F006 -180.0(8)
C00R C00H C00K C00F 1.0(14)
C00V C00U C00X C00G 1.4(14)
C00V C00U C00X C00T 178.7(9)
C00W C00L C00O N00B 177.0(9)
C00W C010 C014 C012 3.9(17)
C00X C00G C00I N00B 177.5(7)
C00X C00G C00I C00Q -1.0(12)
C00X C00T C00Z C00M 1.2(14)
C00X C00U C00V C00Q -1.3(15)
C00Y N00C C00N C013 177.5(9)
C00Y C011 C017 C01B -176.7(10)
C00Y C011 C017 C01G 2.7(17)
C00Y C01C C01F C01G 2(2)
C00Z C00T C00X C00G -2.8(13)
C00Z C00T C00X C00U 179.9(9)
C011 N00E C015 C019 0.2(14)
C011 C00Y C01C C01F 3.4(17)
C011 C017 C01B C019 -2.2(19)
C011 C017 C01G C01F 2(2)
C012 C00J C00L C00O -174.6(9)
C012 C00J C00L C00W 2.7(13)
C013 C016 C01A C01E -2.6(18)
C013 C018 C01D C01E -2(2)
C015 N00E C011 C00Y 177.7(8)
C015 N00E C011 C017 -2.4(14)
C015 C019 C01B C017 0.0(19)
C016 C013 C018 C01D 1.3(17)
C016 C01A C01E C01D 2(2)
C018 C013 C016 O00D -179.5(10)
C018 C013 C016 C01A 0.9(15)
C018 C01D C01E C01A 0(2)
C01B C017 C01G C01F -178.2(14)
C01C C00Y C011 N00E 174.3(9)
C01C C00Y C011 C017 -5.7(15)
C01C C01F C01G C017 -5(2)
C01G C017 C01B C019 178.5(13)
